data_4089468
loop_
_publ_author_name
'Durka, Krzysztof'
'Kli\'s, Tomasz'
'Serwatowski, Janusz'
'Wo\'zniak, Krzysztof'

_publ_section_title
;
 Influence of the Silyl Group on the Reactivity of Some Ortho-Lithiated
 Aryl Alkyl Sulfides
;
_journal_issue 11
_journal_name_full Organometallics
_journal_page_first 3145
_journal_paper_doi 10.1021/om400236x
_journal_volume 32
_journal_year 2013
_chemical_formula_moiety 'C15 H16 S Si'
_chemical_formula_sum 'C15 H16 S Si'
_chemical_formula_weight 256.44
_space_group_IT_number 14
_space_group_name_Hall '-P 2ybc'
_space_group_name_H-M_alt 'P 1 21/c 1'
_symmetry_cell_setting monoclinic
_symmetry_space_group_name_Hall '-P 2ybc'
_symmetry_space_group_name_H-M 'P 1 21/c 1'
_atom_sites_solution_hydrogens geom
_atom_sites_solution_primary direct
_atom_sites_solution_secondary difmap
_audit_creation_method SHELXL-97
_cell_angle_alpha 90.00
_cell_angle_beta 110.89(2)
_cell_angle_gamma 90.00
_cell_formula_units_Z 4
_cell_length_a 9.3203(17)
_cell_length_b 20.7110(6)
_cell_length_c 7.6433(8)
_cell_measurement_reflns_used 6920
_cell_measurement_temperature 100(2)
_cell_measurement_theta_max 34.6723
_cell_measurement_theta_min 1.9626
_cell_volume 1378.4(3)
_computing_cell_refinement
;
CrysAlisPro, Agilent Technologies,
Version 1.171.35.19 (release 27-10-2011 CrysAlis171 .NET)
(compiled Oct 27 2011,15:02:11)
;
_computing_data_collection
;
CrysAlisPro, Agilent Technologies,
Version 1.171.35.19 (release 27-10-2011 CrysAlis171 .NET)
(compiled Oct 27 2011,15:02:11)
;
_computing_data_reduction
;
CrysAlisPro, Agilent Technologies,
Version 1.171.35.19 (release 27-10-2011 CrysAlis171 .NET)
(compiled Oct 27 2011,15:02:11)
;
_computing_structure_refinement
;
 SHELXS-97, G. M. Sheldrick, Acta. Cryst., 2008, A64, 112
;
_diffrn_ambient_temperature 100.00(10)
_diffrn_detector_area_resol_mean 8.4441
_diffrn_measured_fraction_theta_full 0.989
_diffrn_measured_fraction_theta_max 0.989
_diffrn_measurement_device_type 'Xcalibur, Opal'
_diffrn_radiation_monochromator graphite
_diffrn_radiation_source 'Enhance (Mo) X-ray Source'
_diffrn_radiation_type 'Mo K\a'
_diffrn_radiation_wavelength 0.7107
_diffrn_reflns_av_R_equivalents 0.0598
_diffrn_reflns_av_sigmaI/netI 0.0686
_diffrn_reflns_limit_h_max 14
_diffrn_reflns_limit_h_min -14
_diffrn_reflns_limit_k_max 32
_diffrn_reflns_limit_k_min -32
_diffrn_reflns_limit_l_max 11
_diffrn_reflns_limit_l_min -12
_diffrn_reflns_number 27307
_diffrn_reflns_theta_full 34.75
_diffrn_reflns_theta_max 34.75
_diffrn_reflns_theta_min 1.97
_exptl_absorpt_coefficient_mu 0.297
_exptl_absorpt_correction_T_max 1.00000
_exptl_absorpt_correction_T_min 0.99134
_exptl_absorpt_correction_type multi-scan
_exptl_crystal_colour colourless
_exptl_crystal_density_diffrn 1.236
_exptl_crystal_density_method 'not measured'
_exptl_crystal_description unspecified
_exptl_crystal_F_000 544
_exptl_crystal_size_max 0.15
_exptl_crystal_size_mid 0.15
_exptl_crystal_size_min 0.10
_refine_diff_density_max 0.475
_refine_diff_density_min -0.351
_refine_diff_density_rms 0.080
_refine_ls_extinction_method none
_refine_ls_goodness_of_fit_ref 1.028
_refine_ls_hydrogen_treatment constr
_refine_ls_matrix_type full
_refine_ls_number_parameters 154
_refine_ls_number_reflns 5603
_refine_ls_number_restraints 0
_refine_ls_restrained_S_all 1.028
_refine_ls_R_factor_all 0.0993
_refine_ls_R_factor_gt 0.0500
_refine_ls_shift/su_max 0.000
_refine_ls_shift/su_mean 0.000
_refine_ls_structure_factor_coef Fsqd
_refine_ls_weighting_details 'calc w=1/[\s^2^(Fo^2^)+(0.0369P)^2^+0.5940P] where P=(Fo^2^+2Fc^2^)/3'
_refine_ls_weighting_scheme calc
_refine_ls_wR_factor_gt 0.0933
_refine_ls_wR_factor_ref 0.1102
_reflns_number_gt 3649
_reflns_number_total 5603
_reflns_threshold_expression >2sigma(I)
_cod_data_source_file om400236x_si_001.cif
_cod_data_source_block 5
_cod_original_cell_volume 1378.5(3)
_cod_original_sg_symbol_Hall -P2ybc
_cod_original_sg_symbol_H-M P21/c
_cod_database_code 4089468

loop_
_symmetry_equiv_pos_as_xyz
'x, y, z'
'-x, y+1/2, -z+1/2'
'-x, -y, -z'
'x, -y-1/2, z-1/2'

loop_
_atom_site_label
_atom_site_type_symbol
_atom_site_fract_x
_atom_site_fract_y
_atom_site_fract_z
_atom_site_U_iso_or_equiv
_atom_site_adp_type
_atom_site_occupancy
_atom_site_symmetry_multiplicity
_atom_site_calc_flag
_atom_site_refinement_flags
C1 C 0.76744(17) 0.08612(7) 0.5183(2) 0.0164(3) Uani 1 1 d .
C2 C 0.80814(16) 0.14207(7) 0.6273(2) 0.0167(3) Uani 1 1 d .
C3 C 0.92752(18) 0.14229(9) 0.8011(2) 0.0233(3) Uani 1 1 d .
H3 H 0.9537 0.1807 0.8733 0.028 Uiso 1 1 calc R
C4 C 1.00706(19) 0.08568(10) 0.8664(2) 0.0289(4) Uani 1 1 d .
H4 H 1.0886 0.0853 0.9844 0.035 Uiso 1 1 calc R
C5 C 0.96925(19) 0.02957(9) 0.7617(3) 0.0286(4) Uani 1 1 d .
H5 H 1.0247 -0.0091 0.8082 0.034 Uiso 1 1 calc R
C6 C 0.84993(18) 0.02960(8) 0.5882(2) 0.0225(3) Uani 1 1 d .
H6 H 0.8245 -0.0091 0.5169 0.027 Uiso 1 1 calc R
C7 C 0.69431(18) 0.11050(8) 0.0981(2) 0.0210(3) Uani 1 1 d .
H7A H 0.7751 0.1434 0.1351 0.031 Uiso 1 1 calc R
H7B H 0.6127 0.1239 -0.0179 0.031 Uiso 1 1 calc R
H7C H 0.7377 0.0693 0.0777 0.031 Uiso 1 1 calc R
C8 C 0.45979(19) 0.03860(8) 0.2201(3) 0.0254(4) Uani 1 1 d .
H8A H 0.4184 0.0341 0.3207 0.038 Uiso 1 1 calc R
H8B H 0.5024 -0.0028 0.2000 0.038 Uiso 1 1 calc R
H8C H 0.3775 0.0518 0.1045 0.038 Uiso 1 1 calc R
C9 C 0.54621(16) 0.18216(7) 0.3459(2) 0.0158(3) Uani 1 1 d .
H9 H 0.5240 0.2112 0.2348 0.019 Uiso 1 1 calc R
C10 C 0.40294(16) 0.17718(7) 0.3941(2) 0.0160(3) Uani 1 1 d .
C11 C 0.40586(19) 0.14956(8) 0.5619(2) 0.0213(3) Uani 1 1 d .
H11 H 0.5009 0.1361 0.6522 0.026 Uiso 1 1 calc R
C12 C 0.2713(2) 0.14156(9) 0.5982(3) 0.0269(4) Uani 1 1 d .
H12 H 0.2748 0.1225 0.7127 0.032 Uiso 1 1 calc R
C13 C 0.13239(19) 0.16122(9) 0.4688(3) 0.0289(4) Uani 1 1 d .
H13 H 0.0403 0.1553 0.4935 0.035 Uiso 1 1 calc R
C14 C 0.12791(18) 0.18948(9) 0.3031(3) 0.0276(4) Uani 1 1 d .
H14 H 0.0327 0.2037 0.2146 0.033 Uiso 1 1 calc R
C15 C 0.26292(17) 0.19726(8) 0.2654(2) 0.0209(3) Uani 1 1 d .
H15 H 0.2589 0.2164 0.1508 0.025 Uiso 1 1 calc R
S1 S 0.71006(4) 0.214905(19) 0.53640(6) 0.01961(9) Uani 1 1 d .
Si1 Si 0.61357(5) 0.10077(2) 0.28649(6) 0.01539(10) Uani 1 1 d .

loop_
_atom_site_aniso_label
_atom_site_aniso_U_11
_atom_site_aniso_U_22
_atom_site_aniso_U_33
_atom_site_aniso_U_23
_atom_site_aniso_U_13
_atom_site_aniso_U_12
C1 0.0158(6) 0.0178(7) 0.0174(7) 0.0023(6) 0.0083(6) 0.0004(5)
C2 0.0145(6) 0.0214(7) 0.0162(7) 0.0005(6) 0.0077(6) -0.0013(5)
C3 0.0186(7) 0.0350(9) 0.0173(8) -0.0013(7) 0.0076(6) -0.0035(7)
C4 0.0187(7) 0.0477(11) 0.0194(8) 0.0099(8) 0.0056(6) 0.0025(7)
C5 0.0242(8) 0.0345(10) 0.0294(9) 0.0148(8) 0.0123(7) 0.0108(7)
C6 0.0239(8) 0.0214(8) 0.0261(8) 0.0048(7) 0.0137(7) 0.0037(6)
C7 0.0222(7) 0.0242(8) 0.0188(7) -0.0019(6) 0.0101(6) -0.0002(6)
C8 0.0219(8) 0.0256(8) 0.0300(9) -0.0081(7) 0.0108(7) -0.0066(6)
C9 0.0154(6) 0.0175(7) 0.0150(7) 0.0011(6) 0.0062(5) 0.0005(5)
C10 0.0155(6) 0.0147(6) 0.0187(7) -0.0011(6) 0.0073(6) 0.0001(5)
C11 0.0212(7) 0.0245(8) 0.0201(8) 0.0020(6) 0.0099(6) 0.0012(6)
C12 0.0331(9) 0.0277(9) 0.0276(9) -0.0018(7) 0.0202(8) -0.0048(7)
C13 0.0215(8) 0.0356(10) 0.0363(10) -0.0145(8) 0.0183(8) -0.0092(7)
C14 0.0142(7) 0.0377(10) 0.0285(9) -0.0112(8) 0.0048(7) -0.0006(7)
C15 0.0171(7) 0.0252(8) 0.0191(8) -0.0011(6) 0.0050(6) 0.0025(6)
S1 0.01785(17) 0.01664(17) 0.0236(2) -0.00423(15) 0.00647(15) -0.00203(14)
Si1 0.01470(18) 0.01601(19) 0.0161(2) -0.00206(16) 0.00628(15) -0.00131(15)

loop_
_atom_type_symbol
_atom_type_description
_atom_type_scat_dispersion_real
_atom_type_scat_dispersion_imag
_atom_type_scat_source
C C 0.0033 0.0016 'International Tables Vol C Tables 4.2.6.8 and 6.1.1.4'
H H 0.0000 0.0000 'International Tables Vol C Tables 4.2.6.8 and 6.1.1.4'
S S 0.1246 0.1234 'International Tables Vol C Tables 4.2.6.8 and 6.1.1.4'
Si Si 0.0817 0.0704 'International Tables Vol C Tables 4.2.6.8 and 6.1.1.4'

loop_
_geom_angle_atom_site_label_1
_geom_angle_atom_site_label_2
_geom_angle_atom_site_label_3
_geom_angle
C6 C1 C2 118.10(14)
C6 C1 Si1 129.14(12)
C2 C1 Si1 112.62(11)
C3 C2 C1 121.63(15)
C3 C2 S1 119.67(12)
C1 C2 S1 118.64(12)
C4 C3 C2 118.94(16)
C4 C3 H3 120.5
C2 C3 H3 120.5
C3 C4 C5 120.71(16)
C3 C4 H4 119.6
C5 C4 H4 119.6
C4 C5 C6 120.14(16)
C4 C5 H5 119.9
C6 C5 H5 119.9
C5 C6 C1 120.49(16)
C5 C6 H6 119.8
C1 C6 H6 119.8
Si1 C7 H7A 109.5
Si1 C7 H7B 109.5
H7A C7 H7B 109.5
Si1 C7 H7C 109.5
H7A C7 H7C 109.5
H7B C7 H7C 109.5
Si1 C8 H8A 109.5
Si1 C8 H8B 109.5
H8A C8 H8B 109.5
Si1 C8 H8C 109.5
H8A C8 H8C 109.5
H8B C8 H8C 109.5
C10 C9 S1 113.11(11)
C10 C9 Si1 113.08(10)
S1 C9 Si1 105.39(7)
C10 C9 H9 108.4
S1 C9 H9 108.4
Si1 C9 H9 108.4
C15 C10 C11 118.62(14)
C15 C10 C9 119.77(14)
C11 C10 C9 121.52(13)
C12 C11 C10 120.65(15)
C12 C11 H11 119.7
C10 C11 H11 119.7
C13 C12 C11 120.33(17)
C13 C12 H12 119.8
C11 C12 H12 119.8
C12 C13 C14 119.69(16)
C12 C13 H13 120.2
C14 C13 H13 120.2
C13 C14 C15 120.18(16)
C13 C14 H14 119.9
C15 C14 H14 119.9
C10 C15 C14 120.51(16)
C10 C15 H15 119.7
C14 C15 H15 119.7
C2 S1 C9 99.47(7)
C8 Si1 C7 110.46(8)
C8 Si1 C1 113.83(8)
C7 Si1 C1 111.55(7)
C8 Si1 C9 112.95(7)
C7 Si1 C9 110.30(7)
C1 Si1 C9 97.14(7)

loop_
_geom_bond_atom_site_label_1
_geom_bond_atom_site_label_2
_geom_bond_distance
C1 C6 1.398(2)
C1 C2 1.398(2)
C1 Si1 1.8646(16)
C2 C3 1.396(2)
C2 S1 1.7723(16)
C3 C4 1.382(2)
C3 H3 0.9500
C4 C5 1.383(3)
C4 H4 0.9500
C5 C6 1.394(2)
C5 H5 0.9500
C6 H6 0.9500
C7 Si1 1.8583(16)
C7 H7A 0.9800
C7 H7B 0.9800
C7 H7C 0.9800
C8 Si1 1.8577(16)
C8 H8A 0.9800
C8 H8B 0.9800
C8 H8C 0.9800
C9 C10 1.510(2)
C9 S1 1.8239(16)
C9 Si1 1.9092(15)
C9 H9 1.0000
C10 C15 1.389(2)
C10 C11 1.396(2)
C11 C12 1.387(2)
C11 H11 0.9500
C12 C13 1.381(3)
C12 H12 0.9500
C13 C14 1.382(3)
C13 H13 0.9500
C14 C15 1.397(2)
C14 H14 0.9500
C15 H15 0.9500

loop_
_geom_torsion_atom_site_label_1
_geom_torsion_atom_site_label_2
_geom_torsion_atom_site_label_3
_geom_torsion_atom_site_label_4
_geom_torsion
C6 C1 C2 C3 0.0(2)
Si1 C1 C2 C3 -176.11(12)
C6 C1 C2 S1 177.38(11)
Si1 C1 C2 S1 1.23(16)
C1 C2 C3 C4 0.0(2)
S1 C2 C3 C4 -177.30(12)
C2 C3 C4 C5 -0.1(2)
C3 C4 C5 C6 0.1(3)
C4 C5 C6 C1 0.0(2)
C2 C1 C6 C5 0.0(2)
Si1 C1 C6 C5 175.39(12)
S1 C9 C10 C15 135.27(13)
Si1 C9 C10 C15 -105.02(14)
S1 C9 C10 C11 -48.17(18)
Si1 C9 C10 C11 71.54(17)
C15 C10 C11 C12 0.9(2)
C9 C10 C11 C12 -175.73(15)
C10 C11 C12 C13 -0.4(3)
C11 C12 C13 C14 -0.5(3)
C12 C13 C14 C15 1.0(3)
C11 C10 C15 C14 -0.4(2)
C9 C10 C15 C14 176.22(14)
C13 C14 C15 C10 -0.5(3)
C3 C2 S1 C9 -167.23(12)
C1 C2 S1 C9 15.38(13)
C10 C9 S1 C2 100.10(11)
Si1 C9 S1 C2 -23.93(9)
C6 C1 Si1 C8 49.01(16)
C2 C1 Si1 C8 -135.36(11)
C6 C1 Si1 C7 -76.81(16)
C2 C1 Si1 C7 98.82(12)
C6 C1 Si1 C9 168.02(14)
C2 C1 Si1 C9 -16.36(12)
C10 C9 Si1 C8 19.84(13)
S1 C9 Si1 C8 143.89(8)
C10 C9 Si1 C7 143.99(11)
S1 C9 Si1 C7 -91.96(9)
C10 C9 Si1 C1 -99.84(11)
S1 C9 Si1 C1 24.21(8)
